data_2219226
loop_
_publ_author_name
'Blaser, Adrian'
'Boyd, Peter D. W.'

_publ_section_title (4<i>R</i>)-4-[(1<i>R</i>)-1,2-Dihydroxyethyl]-1-[(1<i>R</i>)-1-phenylethyl]pyrrolidin-2-one
_journal_coeditor_code AT2618
_journal_issue 9
_journal_name_full 'Acta Crystallographica Section E'
_journal_page_first o1851
_journal_paper_doi 10.1107/S1600536808027293
_journal_volume 64
_journal_year 2008
_chemical_formula_iupac 'C14 H19 N O3'
_chemical_formula_moiety 'C14 H19 N O3'
_chemical_formula_sum 'C14 H19 N O3'
_chemical_formula_weight 249.30
_chemical_name_systematic
;
(4<i>R</i>)-4-[(1<i>R</i>)-1,2-Dihydroxyethyl]-1-[(1<i>R</i>)-1-
phenylethyl]pyrrolidin-2-one
;
_space_group_IT_number 4
_symmetry_cell_setting monoclinic
_symmetry_space_group_name_Hall 'P 2yb'
_symmetry_space_group_name_H-M 'P 1 21 1'
_atom_sites_solution_hydrogens geom
_atom_sites_solution_primary direct
_atom_sites_solution_secondary difmap
_audit_creation_method SHELXL-97
_cell_angle_alpha 90.00
_cell_angle_beta 103.353(2)
_cell_angle_gamma 90.00
_cell_formula_units_Z 2
_cell_length_a 6.19530(10)
_cell_length_b 8.2895(2)
_cell_length_c 13.27370(10)
_cell_measurement_reflns_used 2597
_cell_measurement_temperature 83(2)
_cell_measurement_theta_max 26.4
_cell_measurement_theta_min 1.58
_cell_volume 663.25(2)
_computing_cell_refinement 'SAINT (Siemens, 1995)'
_computing_data_collection 'SMART (Siemens, 1995)'
_computing_data_reduction 'SAINT (Siemens, 1995)'
_computing_molecular_graphics
;
ORTEPIII (Burnett & Johnson, 1996) and Mercury (Macrae <i>et al.</i>,
2006)
;
_computing_publication_material 'WinGX (Farrugia, 1999)'
_computing_structure_refinement 'SHELXL97 (Sheldrick, 2008)'
_computing_structure_solution 'SHELXS97 (Sheldrick, 2008)'
_diffrn_ambient_temperature 83(2)
_diffrn_measured_fraction_theta_full 0.995
_diffrn_measured_fraction_theta_max 0.995
_diffrn_measurement_device_type 'Siemens SMART APEX CCD'
_diffrn_measurement_method \w
_diffrn_radiation_monochromator graphite
_diffrn_radiation_source 'fine-focus sealed tube'
_diffrn_radiation_type MoK\a
_diffrn_radiation_wavelength 0.71073
_diffrn_reflns_av_R_equivalents 0.0404
_diffrn_reflns_av_sigmaI/netI 0.0365
_diffrn_reflns_limit_h_max 7
_diffrn_reflns_limit_h_min -7
_diffrn_reflns_limit_k_max 10
_diffrn_reflns_limit_k_min -10
_diffrn_reflns_limit_l_max 16
_diffrn_reflns_limit_l_min -7
_diffrn_reflns_number 4016
_diffrn_reflns_theta_full 26.40
_diffrn_reflns_theta_max 26.40
_diffrn_reflns_theta_min 1.58
_diffrn_standards_decay_% 2
_diffrn_standards_interval_count 0
_diffrn_standards_number 0
_exptl_absorpt_coefficient_mu 0.087
_exptl_absorpt_correction_type none
_exptl_crystal_colour colourless
_exptl_crystal_density_diffrn 1.248
_exptl_crystal_density_method 'not measured'
_exptl_crystal_description plate
_exptl_crystal_F_000 268
_exptl_crystal_size_max 0.28
_exptl_crystal_size_mid 0.18
_exptl_crystal_size_min 0.10
_refine_diff_density_max 0.202
_refine_diff_density_min -0.224
_refine_ls_extinction_method none
_refine_ls_goodness_of_fit_ref 1.011
_refine_ls_hydrogen_treatment constr
_refine_ls_matrix_type full
_refine_ls_number_parameters 166
_refine_ls_number_reflns 1461
_refine_ls_number_restraints 1
_refine_ls_restrained_S_all 1.011
_refine_ls_R_factor_all 0.0577
_refine_ls_R_factor_gt 0.0452
_refine_ls_shift/su_max 0.000
_refine_ls_shift/su_mean 0.000
_refine_ls_structure_factor_coef Fsqd
_refine_ls_weighting_details 'calc w=1/[\s^2^(Fo^2^)+(0.0168P)^2^+0.6853P] where P=(Fo^2^+2Fc^2^)/3'
_refine_ls_weighting_scheme calc
_refine_ls_wR_factor_gt 0.0901
_refine_ls_wR_factor_ref 0.0986
_reflns_number_gt 1271
_reflns_number_total 1461
_reflns_threshold_expression I>2\s(I)
_cod_data_source_file at2618.cif
_cod_data_source_block I
_cod_original_sg_symbol_H-M 'P 21'
_cod_database_code 2219226
_cod_database_fobs_code 2219226

loop_
_symmetry_equiv_pos_as_xyz
'x, y, z'
'-x, y+1/2, -z'

loop_
_atom_site_type_symbol
_atom_site_label
_atom_site_fract_x
_atom_site_fract_y
_atom_site_fract_z
_atom_site_U_iso_or_equiv
_atom_site_adp_type
_atom_site_calc_flag
_atom_site_refinement_flags
_atom_site_occupancy
O O3 0.1980(4) -0.0064(3) 0.00048(16) 0.0261(5) Uani d . 1
H H3 0.2059 0.0736 -0.0348 0.039 Uiso calc R 1
O O1 0.3278(5) -0.7778(3) -0.12286(19) 0.0277(6) Uani d . 1
O O2 0.3068(5) -0.0804(3) -0.20720(19) 0.0339(6) Uani d . 1
H H2 0.3289 0.0108 -0.1832 0.051 Uiso calc R 1
N N1 0.4081(4) -0.5848(3) -0.2318(2) 0.0200(6) Uani d . 1
C C11 0.2531(5) -0.4926(4) -0.0993(2) 0.0204(6) Uani d . 1
H H11A 0.3554 -0.4685 -0.0339 0.024 Uiso calc R 1
H H11B 0.1070 -0.5120 -0.0869 0.024 Uiso calc R 1
C C7 0.5155(5) -0.6928(4) -0.2932(2) 0.0216(7) Uani d . 1
H H7 0.4748 -0.8031 -0.2784 0.026 Uiso calc R 1
C C13 0.3005(6) -0.1917(4) -0.1258(3) 0.0231(7) Uani d . 1
H H13 0.4473 -0.1964 -0.0784 0.028 Uiso calc R 1
C C9 0.4141(6) -0.4083(4) -0.2397(3) 0.0231(7) Uani d . 1
H H9A 0.3682 -0.3731 -0.3112 0.028 Uiso calc R 1
H H9B 0.5613 -0.3666 -0.2099 0.028 Uiso calc R 1
C C12 0.3308(5) -0.6349(4) -0.1506(2) 0.0216(7) Uani d . 1
C C1 0.4215(5) -0.6645(4) -0.4075(2) 0.0222(7) Uani d . 1
C C8 0.7661(5) -0.6810(5) -0.2569(3) 0.0320(8) Uani d . 1
H H8A 0.8137 -0.5754 -0.2721 0.048 Uiso calc R 1
H H8B 0.8341 -0.7605 -0.2922 0.048 Uiso calc R 1
H H8C 0.8089 -0.6998 -0.1837 0.048 Uiso calc R 1
C C10 0.2466(6) -0.3545(4) -0.1767(3) 0.0217(7) Uani d . 1
H H10 0.0983 -0.3499 -0.2228 0.026 Uiso calc R 1
C C6 0.5480(6) -0.6089(4) -0.4737(2) 0.0297(8) Uani d . 1
H H6 0.6968 -0.5842 -0.4474 0.036 Uiso calc R 1
C C14 0.1299(6) -0.1421(4) -0.0656(2) 0.0236(7) Uani d . 1
H H14A -0.0084 -0.1162 -0.1142 0.028 Uiso calc R 1
H H14B 0.1024 -0.2326 -0.0240 0.028 Uiso calc R 1
C C4 0.2361(7) -0.6207(6) -0.6180(3) 0.0433(10) Uani d . 1
H H4 0.1743 -0.6056 -0.6882 0.052 Uiso calc R 1
C C2 0.2008(6) -0.6969(6) -0.4493(3) 0.0395(10) Uani d . 1
H H2A 0.1129 -0.7347 -0.4063 0.047 Uiso calc R 1
C C5 0.4561(7) -0.5893(5) -0.5789(3) 0.0370(9) Uani d . 1
H H5 0.5444 -0.5548 -0.6227 0.044 Uiso calc R 1
C C3 0.1060(7) -0.6746(7) -0.5538(3) 0.0491(12) Uani d . 1
H H3A -0.0438 -0.6959 -0.5801 0.059 Uiso calc R 1

loop_
_atom_site_aniso_label
_atom_site_aniso_U_11
_atom_site_aniso_U_22
_atom_site_aniso_U_33
_atom_site_aniso_U_12
_atom_site_aniso_U_13
_atom_site_aniso_U_23
O3 0.0388(14) 0.0189(12) 0.0245(11) -0.0048(12) 0.0151(10) -0.0050(11)
O1 0.0460(16) 0.0153(12) 0.0264(13) -0.0007(11) 0.0178(12) 0.0004(10)
O2 0.0633(18) 0.0161(12) 0.0291(13) -0.0033(14) 0.0247(13) -0.0008(10)
N1 0.0294(15) 0.0130(13) 0.0208(13) -0.0012(12) 0.0121(11) -0.0019(11)
C11 0.0293(16) 0.0170(15) 0.0176(14) -0.0016(15) 0.0111(12) -0.0007(14)
C7 0.0299(17) 0.0168(17) 0.0202(15) 0.0016(15) 0.0103(13) -0.0010(13)
C13 0.0341(18) 0.0166(16) 0.0219(16) -0.0032(15) 0.0135(14) -0.0008(14)
C9 0.035(2) 0.0168(16) 0.0211(16) -0.0030(15) 0.0134(14) -0.0025(14)
C12 0.0269(17) 0.0193(16) 0.0196(15) -0.0028(14) 0.0071(13) -0.0005(14)
C1 0.0292(17) 0.0180(17) 0.0203(15) 0.0016(14) 0.0073(13) -0.0056(14)
C8 0.0330(19) 0.038(2) 0.0248(17) 0.0042(18) 0.0050(14) -0.0050(16)
C10 0.0309(19) 0.0178(16) 0.0191(16) -0.0010(15) 0.0112(14) -0.0004(13)
C6 0.041(2) 0.0249(19) 0.0255(17) -0.0037(17) 0.0125(15) 0.0010(16)
C14 0.0327(18) 0.0182(16) 0.0225(15) -0.0025(14) 0.0116(13) -0.0022(14)
C4 0.059(3) 0.044(3) 0.0239(17) 0.014(2) 0.0029(17) -0.0049(18)
C2 0.034(2) 0.060(3) 0.0269(18) -0.003(2) 0.0112(15) -0.011(2)
C5 0.063(3) 0.0251(19) 0.0269(18) 0.001(2) 0.0178(18) 0.0022(16)
C3 0.035(2) 0.075(4) 0.034(2) 0.002(2) 0.0001(17) -0.017(2)

loop_
_atom_type_symbol
_atom_type_description
_atom_type_scat_dispersion_real
_atom_type_scat_dispersion_imag
_atom_type_scat_source
C C 0.0033 0.0000 'International Tables Vol C Tables 4.2.6.8 and 6.1.1.4'
H H 0.0000 0.0000 'International Tables Vol C Tables 4.2.6.8 and 6.1.1.4'
N N 0.0061 0.0000 'International Tables Vol C Tables 4.2.6.8 and 6.1.1.4'
O O 0.0106 0.0000 'International Tables Vol C Tables 4.2.6.8 and 6.1.1.4'

loop_
_geom_angle_atom_site_label_1
_geom_angle_atom_site_label_2
_geom_angle_atom_site_label_3
_geom_angle
C14 O3 H3 109.5
C13 O2 H2 109.5
C12 N1 C9 112.7(3)
C12 N1 C7 123.2(3)
C9 N1 C7 123.1(3)
C12 C11 C10 104.2(2)
C12 C11 H11A 110.9
C10 C11 H11A 110.9
C12 C11 H11B 110.9
C10 C11 H11B 110.9
H11A C11 H11B 108.9
N1 C7 C1 110.1(3)
N1 C7 C8 110.3(3)
C1 C7 C8 115.9(3)
N1 C7 H7 106.7
C1 C7 H7 106.7
C8 C7 H7 106.7
O2 C13 C10 106.3(3)
O2 C13 C14 111.5(3)
C10 C13 C14 111.6(3)
O2 C13 H13 109.1
C10 C13 H13 109.1
C14 C13 H13 109.1
N1 C9 C10 102.6(3)
N1 C9 H9A 111.2
C10 C9 H9A 111.2
N1 C9 H9B 111.2
C10 C9 H9B 111.2
H9A C9 H9B 109.2
O1 C12 N1 124.5(3)
O1 C12 C11 126.1(3)
N1 C12 C11 109.5(3)
C2 C1 C6 117.6(3)
C2 C1 C7 119.3(3)
C6 C1 C7 123.0(3)
C7 C8 H8A 109.5
C7 C8 H8B 109.5
H8A C8 H8B 109.5
C7 C8 H8C 109.5
H8A C8 H8C 109.5
H8B C8 H8C 109.5
C13 C10 C11 113.5(3)
C13 C10 C9 113.2(3)
C11 C10 C9 103.3(3)
C13 C10 H10 108.9
C11 C10 H10 108.9
C9 C10 H10 108.9
C1 C6 C5 121.0(3)
C1 C6 H6 119.5
C5 C6 H6 119.5
O3 C14 C13 113.2(3)
O3 C14 H14A 108.9
C13 C14 H14A 108.9
O3 C14 H14B 108.9
C13 C14 H14B 108.9
H14A C14 H14B 107.8
C5 C4 C3 120.1(4)
C5 C4 H4 119.9
C3 C4 H4 119.9
C1 C2 C3 121.9(4)
C1 C2 H2A 119.1
C3 C2 H2A 119.1
C4 C5 C6 120.0(3)
C4 C5 H5 120.0
C6 C5 H5 120.0
C4 C3 C2 119.3(4)
C4 C3 H3A 120.4
C2 C3 H3A 120.4

loop_
_geom_bond_atom_site_label_1
_geom_bond_atom_site_label_2
_geom_bond_distance
O3 C14 1.429(4)
O3 H3 0.8200
O1 C12 1.242(4)
O2 C13 1.428(4)
O2 H2 0.8200
N1 C12 1.342(4)
N1 C9 1.468(4)
N1 C7 1.469(4)
C11 C12 1.496(5)
C11 C10 1.532(4)
C11 H11A 0.9700
C11 H11B 0.9700
C7 C1 1.513(4)
C7 C8 1.519(5)
C7 H7 0.9800
C13 C10 1.511(5)
C13 C14 1.521(4)
C13 H13 0.9800
C9 C10 1.542(5)
C9 H9A 0.9700
C9 H9B 0.9700
C1 C2 1.378(5)
C1 C6 1.385(4)
C8 H8A 0.9600
C8 H8B 0.9600
C8 H8C 0.9600
C10 H10 0.9800
C6 C5 1.390(5)
C6 H6 0.9300
C14 H14A 0.9700
C14 H14B 0.9700
C4 C5 1.367(6)
C4 C3 1.376(6)
C4 H4 0.9300
C2 C3 1.388(5)
C2 H2A 0.9300
C5 H5 0.9300
C3 H3A 0.9300

loop_
_geom_hbond_atom_site_label_D
_geom_hbond_atom_site_label_H
_geom_hbond_atom_site_label_A
_geom_hbond_site_symmetry_A
_geom_hbond_distance_DH
_geom_hbond_distance_HA
_geom_hbond_distance_DA
_geom_hbond_angle_DHA
O3 H3 O1 1_565 0.82 1.96 2.743(3) 158.3
O2 H2 O1 1_565 0.82 1.93 2.738(3) 169.7

loop_
_cod_related_entry_id
_cod_related_entry_database
_cod_related_entry_code
1 ChemSpider 24740673
